data_4338442
loop_
_publ_author_name
'Kaase, Dominic'
'Gotzmann, Carla'
'Rein, Stephan'
'Lan, Yanhua'
'Kacprzak, Sylwia'
'Klingele, Julia'

_publ_section_title
;
 [1,2,4]Triazolo[4,3-a]Pyridines as Bridging Ligands-Magnetism of
 Azole-Bridged Dinuclear Copper(II) Complexes Influenced by the Trigonal
 Distortion Parameter \t.
;
_journal_issue 11
_journal_name_full 'Inorganic chemistry'
_journal_page_first 5546
_journal_page_last 5555
_journal_paper_doi 10.1021/ic500226z
_journal_volume 53
_journal_year 2014
_chemical_formula_moiety
;
 C72 H60 N24 Cu2, 4(Cl O4), 2(C2 H3 N), 2(H2 O)
;
_chemical_formula_sum 'C76 H70 Cl4 Cu2 N26 O18'
_chemical_formula_weight 1904.46
_chemical_name_systematic
; 
 ? 
;
_space_group_IT_number 2
_symmetry_cell_setting triclinic
_symmetry_space_group_name_Hall '-P 1'
_symmetry_space_group_name_H-M 'P -1'
_atom_sites_solution_hydrogens geom
_atom_sites_solution_primary direct
_atom_sites_solution_secondary difmap
_audit_creation_method SHELXL-97
_cell_angle_alpha 65.4661(12)
_cell_angle_beta 72.0681(12)
_cell_angle_gamma 69.5334(12)
_cell_formula_units_Z 1
_cell_length_a 12.2937(3)
_cell_length_b 13.4290(3)
_cell_length_c 14.6151(3)
_cell_measurement_reflns_used 9232
_cell_measurement_temperature 100(2)
_cell_measurement_theta_max 24.01
_cell_measurement_theta_min 2.60
_cell_volume 2018.62(8)
_computing_cell_refinement 'SAINT (Bruker, 2006)'
_computing_data_collection 'APEX2 (Bruker, 2006)'
_computing_data_reduction SAINT
_computing_structure_refinement 'SHELXL-97 (Sheldrick, 1997)'
_computing_structure_solution 'SHELXS-97 (Sheldrick, 1990)'
_diffrn_ambient_temperature 100(2)
_diffrn_measured_fraction_theta_full 0.996
_diffrn_measured_fraction_theta_max 0.996
_diffrn_measurement_device_type 'Bruker APEX2 CCD area detector'
_diffrn_measurement_method 'f\ and \w scans'
_diffrn_radiation_monochromator 'multilayer mirror optics'
_diffrn_radiation_source 'microfused sealed tube'
_diffrn_radiation_type MoK\a
_diffrn_radiation_wavelength 0.71073
_diffrn_reflns_av_R_equivalents 0.0448
_diffrn_reflns_av_sigmaI/netI 0.0386
_diffrn_reflns_limit_h_max 13
_diffrn_reflns_limit_h_min -14
_diffrn_reflns_limit_k_max 15
_diffrn_reflns_limit_k_min -15
_diffrn_reflns_limit_l_max 16
_diffrn_reflns_limit_l_min -16
_diffrn_reflns_number 43440
_diffrn_reflns_theta_full 24.14
_diffrn_reflns_theta_max 24.14
_diffrn_reflns_theta_min 2.15
_exptl_absorpt_coefficient_mu 0.747
_exptl_absorpt_correction_T_max 0.9779
_exptl_absorpt_correction_T_min 0.9290
_exptl_absorpt_correction_type multi-scan
_exptl_absorpt_process_details '(<i>SADABS</i>; Sheldrick, 1996)'
_exptl_crystal_colour red
_exptl_crystal_density_diffrn 1.567
_exptl_crystal_density_method 'not measured'
_exptl_crystal_description plate
_exptl_crystal_F_000 978
_exptl_crystal_size_max 0.10
_exptl_crystal_size_mid 0.08
_exptl_crystal_size_min 0.03
_refine_diff_density_max 0.723
_refine_diff_density_min -0.549
_refine_diff_density_rms 0.085
_refine_ls_extinction_method none
_refine_ls_goodness_of_fit_ref 1.073
_refine_ls_hydrogen_treatment constr
_refine_ls_matrix_type full
_refine_ls_number_parameters 632
_refine_ls_number_reflns 6432
_refine_ls_number_restraints 39
_refine_ls_restrained_S_all 1.087
_refine_ls_R_factor_all 0.0764
_refine_ls_R_factor_gt 0.0542
_refine_ls_shift/su_max 0.009
_refine_ls_shift/su_mean 0.000
_refine_ls_structure_factor_coef Fsqd
_refine_ls_weighting_details 'calc w=1/[\s^2^(Fo^2^)+(0.0225P)^2^+8.3214P] where P=(Fo^2^+2Fc^2^)/3'
_refine_ls_weighting_scheme calc
_refine_ls_wR_factor_gt 0.1073
_refine_ls_wR_factor_ref 0.1202
_reflns_number_gt 5160
_reflns_number_total 6432
_reflns_threshold_expression >2sigma(I)
_cod_data_source_file ic500226z_si_003.cif
_cod_data_source_block jmk_cg26_2_rot
_cod_depositor_comments
;
The following automatic conversions were performed:

'_exptl_absorpt_correction_type' value 'Multi-scan' changed to
'multi-scan' according to
/usr/data/users/saulius/crontab/automatic-downloads/rss-feeds/ACS/lib/dictionaries/cif_core.dic
dictionary named 'cif_core.dic' version 2.4.2 from 2011-04-26.

Automatic conversion script
Id: cif_fix_values 2281 2013-09-26 08:29:07Z andrius 

 Adding full bibliography for 4338438--4338442.cif.
;
_cod_original_sg_symbol_H-M P-1
_cod_database_code 4338442

loop_
_publ_contact_author
'Julia Klingele'
'Sylwia Kacprzak'

loop_
_symmetry_equiv_pos_as_xyz
'x, y, z'
'-x, -y, -z'

loop_
_atom_site_label
_atom_site_type_symbol
_atom_site_fract_x
_atom_site_fract_y
_atom_site_fract_z
_atom_site_U_iso_or_equiv
_atom_site_adp_type
_atom_site_occupancy
_atom_site_symmetry_multiplicity
_atom_site_calc_flag
_atom_site_refinement_flags
_atom_site_disorder_assembly
_atom_site_disorder_group
Cu1 Cu -0.00920(4) -0.02603(4) 0.64782(4) 0.01642(15) Uani 1 1 d . . .
N1 N -0.0005(3) 0.0954(3) 0.6916(2) 0.0168(8) Uani 1 1 d . . .
N2 N -0.0152(3) 0.1283(3) 0.4970(2) 0.0175(8) Uani 1 1 d . . .
N3 N 0.0150(3) 0.1482(3) 0.3936(2) 0.0169(8) Uani 1 1 d . . .
N4 N 0.0650(3) 0.2721(3) 0.4251(3) 0.0179(8) Uani 1 1 d . . .
C1 C -0.0079(3) 0.0800(4) 0.7902(3) 0.0189(9) Uani 1 1 d . . .
C2 C -0.0178(4) 0.1710(4) 0.8171(3) 0.0211(10) Uani 1 1 d . . .
H2 H -0.0211 0.1598 0.8864 0.025 Uiso 1 1 calc R . .
C3 C -0.0228(4) 0.2767(4) 0.7445(3) 0.0254(10) Uani 1 1 d . . .
H3 H -0.0325 0.3391 0.7639 0.030 Uiso 1 1 calc R . .
C4 C -0.0139(4) 0.2928(4) 0.6433(3) 0.0211(10) Uani 1 1 d . . .
H4 H -0.0169 0.3655 0.5918 0.025 Uiso 1 1 calc R . .
C5 C -0.0003(3) 0.1990(3) 0.6195(3) 0.0196(9) Uani 1 1 d . . .
C6 C 0.0144(3) 0.2018(3) 0.5154(3) 0.0175(9) Uani 1 1 d . . .
C7 C 0.0609(3) 0.2378(3) 0.3499(3) 0.0179(9) Uani 1 1 d . . .
C8 C 0.1000(4) 0.2987(4) 0.2459(3) 0.0243(10) Uani 1 1 d . . .
H8 H 0.0913 0.2811 0.1923 0.029 Uiso 1 1 calc R . .
C9 C 0.1500(4) 0.3827(4) 0.2253(3) 0.0284(11) Uani 1 1 d . . .
H9 H 0.1771 0.4245 0.1560 0.034 Uiso 1 1 calc R . .
C10 C 0.1630(4) 0.4098(4) 0.3048(3) 0.0284(11) Uani 1 1 d . . .
H10 H 0.2032 0.4657 0.2884 0.034 Uiso 1 1 calc R . .
C11 C 0.1186(4) 0.3566(3) 0.4038(3) 0.0220(10) Uani 1 1 d . . .
H11 H 0.1240 0.3765 0.4571 0.026 Uiso 1 1 calc R . .
C12 C -0.0002(4) -0.0369(4) 0.8654(3) 0.0247(10) Uani 1 1 d . . .
H12A H 0.0066 -0.0878 0.8304 0.037 Uiso 1 1 calc R . .
H12B H -0.0716 -0.0377 0.9190 0.037 Uiso 1 1 calc R . .
H12C H 0.0695 -0.0624 0.8964 0.037 Uiso 1 1 calc R . .
N21 N 0.5215(3) -0.0523(3) 0.3898(3) 0.0253(9) Uani 1 1 d . . .
N22 N 0.2228(3) 0.0071(3) 0.5304(3) 0.0202(8) Uani 1 1 d . . .
N23 N 0.1682(3) -0.0723(3) 0.6079(3) 0.0191(8) Uani 1 1 d . . .
N24 N 0.3524(3) -0.1595(3) 0.5579(3) 0.0194(8) Uani 1 1 d . . .
C21 C 0.5988(4) -0.0006(4) 0.3112(3) 0.0300(11) Uani 1 1 d . . .
C22 C 0.5707(4) 0.1148(5) 0.2596(4) 0.0338(12) Uani 1 1 d . . .
H22 H 0.6262 0.1486 0.2039 0.041 Uiso 1 1 calc R . .
C23 C 0.4613(4) 0.1809(4) 0.2892(4) 0.0358(12) Uani 1 1 d . . .
H23 H 0.4415 0.2606 0.2549 0.043 Uiso 1 1 calc R . .
C24 C 0.3811(4) 0.1299(4) 0.3692(3) 0.0282(11) Uani 1 1 d . . .
H24 H 0.3051 0.1731 0.3911 0.034 Uiso 1 1 calc R . .
C25 C 0.4153(4) 0.0131(4) 0.4168(3) 0.0216(10) Uani 1 1 d . . .
C26 C 0.3317(4) -0.0455(3) 0.5009(3) 0.0196(9) Uani 1 1 d . . .
C27 C 0.2467(4) -0.1732(4) 0.6242(3) 0.0197(9) Uani 1 1 d . . .
C28 C 0.2379(4) -0.2810(4) 0.6942(3) 0.0275(11) Uani 1 1 d . . .
H28 H 0.1662 -0.2917 0.7411 0.033 Uiso 1 1 calc R . .
C29 C 0.3343(4) -0.3698(4) 0.6933(4) 0.0384(13) Uani 1 1 d . . .
H29 H 0.3297 -0.4436 0.7395 0.046 Uiso 1 1 calc R . .
C30 C 0.4421(4) -0.3537(4) 0.6240(4) 0.0355(12) Uani 1 1 d . . .
H30 H 0.5088 -0.4169 0.6252 0.043 Uiso 1 1 calc R . .
C31 C 0.4513(4) -0.2507(4) 0.5570(3) 0.0267(11) Uani 1 1 d . . .
H31 H 0.5231 -0.2403 0.5102 0.032 Uiso 1 1 calc R . .
C32 C 0.7155(4) -0.0758(5) 0.2830(4) 0.0431(14) Uani 1 1 d . . .
H32A H 0.7180 -0.1543 0.3283 0.065 Uiso 1 1 calc R . .
H32B H 0.7786 -0.0524 0.2902 0.065 Uiso 1 1 calc R . .
H32C H 0.7267 -0.0701 0.2118 0.065 Uiso 1 1 calc R . .
N41 N -0.5191(3) -0.0793(3) 0.9345(3) 0.0260(9) Uani 1 1 d . . .
N42 N -0.2189(3) -0.0858(3) 0.7939(3) 0.0225(8) Uani 1 1 d . . .
N43 N -0.1833(3) 0.0025(3) 0.7131(3) 0.0187(8) Uani 1 1 d . . .
N44 N -0.3736(3) 0.0611(3) 0.7726(3) 0.0198(8) Uani 1 1 d . . .
C41 C -0.5858(4) -0.1462(4) 1.0082(4) 0.0296(11) Uani 1 1 d . . .
C42 C -0.5378(5) -0.2578(5) 1.0597(4) 0.0389(13) Uani 1 1 d . . .
H42 H -0.5873 -0.3032 1.1110 0.047 Uiso 1 1 calc R . .
C43 C -0.4175(4) -0.3047(4) 1.0373(4) 0.0410(13) Uani 1 1 d . . .
H43 H -0.3835 -0.3818 1.0729 0.049 Uiso 1 1 calc R . .
C44 C -0.3478(4) -0.2365(4) 0.9616(4) 0.0339(12) Uani 1 1 d . . .
H44 H -0.2649 -0.2657 0.9438 0.041 Uiso 1 1 calc R . .
C45 C -0.4023(4) -0.1249(4) 0.9127(3) 0.0241(10) Uani 1 1 d . . .
C46 C -0.3320(4) -0.0515(4) 0.8292(3) 0.0214(10) Uani 1 1 d . . .
C47 C -0.2771(4) 0.0932(4) 0.6996(3) 0.0209(10) Uani 1 1 d . . .
C48 C -0.2908(4) 0.2042(4) 0.6298(3) 0.0239(10) Uani 1 1 d . . .
H48 H -0.2259 0.2274 0.5790 0.029 Uiso 1 1 calc R . .
C49 C -0.3997(4) 0.2782(4) 0.6364(4) 0.0285(11) Uani 1 1 d . . .
H49 H -0.4106 0.3540 0.5898 0.034 Uiso 1 1 calc R . .
C50 C -0.4965(4) 0.2438(4) 0.7115(4) 0.0305(11) Uani 1 1 d . . .
H50 H -0.5716 0.2969 0.7144 0.037 Uiso 1 1 calc R . .
C51 C -0.4844(4) 0.1370(4) 0.7792(4) 0.0259(10) Uani 1 1 d . . .
H51 H -0.5497 0.1144 0.8299 0.031 Uiso 1 1 calc R . .
C52 C -0.7159(4) -0.0932(5) 1.0299(4) 0.0413(13) Uani 1 1 d . . .
H52A H -0.7330 -0.0136 0.9855 0.062 Uiso 1 1 calc R . .
H52B H -0.7406 -0.0981 1.1018 0.062 Uiso 1 1 calc R . .
H52C H -0.7591 -0.1333 1.0167 0.062 Uiso 1 1 calc R . .
O13 O 0.2297(4) 0.5422(3) 0.9636(3) 0.0510(10) Uani 1 1 d D . .
O14 O 0.2367(4) 0.7317(3) 0.9097(3) 0.0548(11) Uani 1 1 d D . .
Cl10 Cl 0.1652(2) 0.65086(17) 0.96471(19) 0.0282(7) Uani 0.763(9) 1 d P A 1
O11 O 0.0615(4) 0.6854(4) 0.9209(4) 0.0391(15) Uani 0.763(9) 1 d P A 1
O12 O 0.1289(7) 0.6467(5) 1.0702(4) 0.0458(18) Uani 0.763(9) 1 d P A 1
Cl15 Cl 0.220(2) 0.6406(7) 0.9917(8) 0.091(5) Uani 0.237(9) 1 d PD A 2
O15 O 0.227(3) 0.6191(18) 1.0930(13) 0.079(9) Uani 0.237(9) 1 d PD A 2
O16 O 0.094(3) 0.689(5) 1.002(6) 0.28(3) Uani 0.237(9) 1 d PDU A 2
Cl20 Cl 0.76014(11) 0.51415(10) 0.46248(10) 0.0374(3) Uani 1 1 d . . .
O21 O 0.7382(3) 0.4918(3) 0.5715(3) 0.0529(10) Uani 1 1 d D B .
O22 O 0.678(3) 0.509(2) 0.428(2) 0.047(8) Uani 0.204(9) 1 d PU B 1
O23 O 0.726(2) 0.6501(18) 0.4394(17) 0.073(9) Uani 0.204(9) 1 d P B 1
O24 O 0.8826(14) 0.5052(16) 0.4375(13) 0.040(6) Uani 0.204(9) 1 d PU B 1
O25 O 0.8245(4) 0.4082(4) 0.4453(4) 0.062(2) Uani 0.796(9) 1 d PD B 2
O26 O 0.6468(6) 0.5429(6) 0.4358(6) 0.069(3) Uani 0.796(9) 1 d PD B 2
O27 O 0.8162(8) 0.6000(7) 0.4034(5) 0.108(4) Uani 0.796(9) 1 d PD B 2
N60 N 0.2092(5) 0.2055(5) 0.8945(5) 0.0672(16) Uani 1 1 d . . .
C60 C 0.1730(5) 0.3012(5) 0.8718(5) 0.0493(15) Uani 1 1 d . . .
C61 C 0.1270(5) 0.4234(4) 0.8452(5) 0.0553(16) Uani 1 1 d . . .
H61A H 0.0407 0.4421 0.8665 0.083 Uiso 1 1 calc R . .
H61B H 0.1482 0.4602 0.7710 0.083 Uiso 1 1 calc R . .
H61C H 0.1612 0.4502 0.8803 0.083 Uiso 1 1 calc R . .
O50 O -0.5238(5) -0.5197(4) 1.0546(7) 0.085(4) Uani 0.557(12) 1 d PR . 1
H50B H -0.4509 -0.5252 1.0495 0.102 Uiso 0.56 1 d P . 1
H50A H -0.5710 -0.4911 1.0828 0.102 Uiso 0.56 1 d P . 1
O51 O 0.4266(11) 0.4647(9) 0.1427(9) 0.079(5) Uani 0.443(12) 1 d P . 2
H51A H 0.3620 0.5140 0.1261 0.094 Uiso 0.44 1 d P . 2
H51B H 0.4854 0.4578 0.1434 0.094 Uiso 0.44 1 d P . 2

loop_
_atom_site_aniso_label
_atom_site_aniso_U_11
_atom_site_aniso_U_22
_atom_site_aniso_U_33
_atom_site_aniso_U_23
_atom_site_aniso_U_13
_atom_site_aniso_U_12
Cu1 0.0127(3) 0.0160(3) 0.0176(3) -0.0053(2) 0.0013(2) -0.0044(2)
N1 0.0092(17) 0.0180(19) 0.0186(18) -0.0047(15) 0.0021(14) -0.0042(14)
N2 0.0152(18) 0.0158(18) 0.0179(18) -0.0056(15) 0.0001(14) -0.0027(14)
N3 0.0153(18) 0.0167(18) 0.0147(17) -0.0025(14) -0.0009(14) -0.0046(14)
N4 0.0139(18) 0.0127(18) 0.0237(19) -0.0056(15) 0.0006(15) -0.0041(14)
C1 0.011(2) 0.024(2) 0.020(2) -0.0089(19) -0.0002(17) -0.0036(17)
C2 0.015(2) 0.026(2) 0.021(2) -0.0105(19) 0.0027(18) -0.0077(18)
C3 0.024(2) 0.021(2) 0.031(3) -0.013(2) 0.000(2) -0.0050(19)
C4 0.022(2) 0.016(2) 0.021(2) -0.0045(18) 0.0013(18) -0.0068(18)
C5 0.012(2) 0.020(2) 0.025(2) -0.0084(19) -0.0010(18) -0.0034(17)
C6 0.012(2) 0.017(2) 0.018(2) -0.0056(18) 0.0017(17) -0.0016(17)
C7 0.011(2) 0.016(2) 0.021(2) -0.0068(18) 0.0025(17) -0.0022(17)
C8 0.024(2) 0.018(2) 0.023(2) -0.0038(19) -0.0012(19) -0.0018(18)
C9 0.030(3) 0.017(2) 0.024(2) -0.0006(19) 0.003(2) -0.006(2)
C10 0.027(3) 0.020(2) 0.033(3) -0.006(2) 0.004(2) -0.012(2)
C11 0.019(2) 0.016(2) 0.030(2) -0.0090(19) 0.0002(19) -0.0056(18)
C12 0.024(2) 0.025(2) 0.021(2) -0.0065(19) -0.0023(19) -0.0055(19)
N21 0.016(2) 0.037(2) 0.024(2) -0.0130(18) -0.0002(16) -0.0089(17)
N22 0.0163(19) 0.0203(19) 0.0216(19) -0.0063(16) 0.0008(15) -0.0068(15)
N23 0.0147(18) 0.0186(19) 0.0199(18) -0.0051(15) 0.0010(15) -0.0053(15)
N24 0.0129(18) 0.0193(19) 0.0229(19) -0.0080(16) -0.0007(15) -0.0022(15)
C21 0.017(2) 0.055(3) 0.027(3) -0.020(2) 0.000(2) -0.016(2)
C22 0.027(3) 0.056(3) 0.023(2) -0.009(2) 0.001(2) -0.028(2)
C23 0.035(3) 0.038(3) 0.031(3) 0.001(2) -0.005(2) -0.022(2)
C24 0.020(2) 0.030(3) 0.030(3) -0.004(2) -0.005(2) -0.010(2)
C25 0.014(2) 0.033(3) 0.020(2) -0.012(2) 0.0016(18) -0.0096(19)
C26 0.018(2) 0.021(2) 0.023(2) -0.0108(19) -0.0023(18) -0.0050(18)
C27 0.015(2) 0.023(2) 0.019(2) -0.0072(19) -0.0015(18) -0.0054(18)
C28 0.019(2) 0.025(3) 0.032(3) -0.006(2) -0.002(2) -0.0058(19)
C29 0.032(3) 0.022(3) 0.044(3) 0.000(2) -0.004(2) -0.004(2)
C30 0.024(3) 0.027(3) 0.045(3) -0.012(2) -0.008(2) 0.004(2)
C31 0.014(2) 0.029(3) 0.033(3) -0.013(2) -0.0018(19) 0.0003(19)
C32 0.018(3) 0.071(4) 0.046(3) -0.031(3) 0.009(2) -0.017(3)
N41 0.020(2) 0.034(2) 0.028(2) -0.0160(18) 0.0026(17) -0.0126(17)
N42 0.018(2) 0.026(2) 0.0232(19) -0.0096(17) 0.0026(15) -0.0093(16)
N43 0.0138(18) 0.0214(19) 0.0205(18) -0.0072(16) 0.0014(15) -0.0081(15)
N44 0.0133(18) 0.024(2) 0.0245(19) -0.0125(16) -0.0008(15) -0.0052(15)
C41 0.026(3) 0.036(3) 0.030(3) -0.016(2) 0.004(2) -0.014(2)
C42 0.035(3) 0.046(3) 0.033(3) -0.012(3) 0.012(2) -0.026(3)
C43 0.033(3) 0.034(3) 0.039(3) -0.004(2) 0.005(2) -0.010(2)
C44 0.025(3) 0.036(3) 0.031(3) -0.006(2) 0.003(2) -0.012(2)
C45 0.019(2) 0.030(3) 0.024(2) -0.010(2) 0.0039(19) -0.013(2)
C46 0.017(2) 0.026(2) 0.024(2) -0.012(2) 0.0000(18) -0.0084(19)
C47 0.013(2) 0.030(3) 0.022(2) -0.012(2) 0.0017(18) -0.0077(19)
C48 0.018(2) 0.024(2) 0.026(2) -0.008(2) -0.0020(19) -0.0040(19)
C49 0.026(3) 0.027(3) 0.030(3) -0.009(2) -0.004(2) -0.006(2)
C50 0.018(2) 0.029(3) 0.042(3) -0.017(2) -0.003(2) 0.001(2)
C51 0.012(2) 0.033(3) 0.035(3) -0.016(2) 0.0009(19) -0.0066(19)
C52 0.022(3) 0.056(4) 0.045(3) -0.022(3) 0.013(2) -0.020(2)
O13 0.071(3) 0.031(2) 0.046(2) -0.0161(18) 0.001(2) -0.0129(19)
O14 0.063(3) 0.041(2) 0.049(2) 0.0003(19) 0.001(2) -0.030(2)
Cl10 0.0357(13) 0.0198(9) 0.0195(11) -0.0060(7) 0.0069(8) -0.0076(8)
O11 0.030(3) 0.037(3) 0.043(3) -0.006(2) -0.001(2) -0.014(2)
O12 0.067(4) 0.049(3) 0.024(3) -0.025(2) 0.021(3) -0.029(3)
Cl15 0.170(15) 0.020(4) 0.060(6) 0.009(4) -0.026(8) -0.023(6)
O15 0.12(2) 0.059(13) 0.050(13) -0.021(10) 0.031(14) -0.058(15)
O16 0.28(3) 0.27(3) 0.28(3) -0.096(15) -0.045(12) -0.066(13)
Cl20 0.0275(7) 0.0352(7) 0.0469(8) -0.0097(6) -0.0053(6) -0.0121(5)
O21 0.055(3) 0.064(3) 0.041(2) -0.020(2) -0.0070(19) -0.016(2)
O22 0.050(9) 0.047(9) 0.051(9) -0.014(5) -0.015(5) -0.019(5)
O23 0.065(16) 0.043(13) 0.044(13) 0.017(10) -0.002(11) 0.016(11)
O24 0.025(7) 0.039(7) 0.040(7) -0.001(5) -0.005(4) -0.004(4)
O25 0.058(4) 0.046(3) 0.060(3) -0.026(3) -0.012(3) 0.023(3)
O26 0.039(4) 0.072(5) 0.088(5) -0.038(4) -0.036(3) 0.029(3)
O27 0.159(10) 0.113(8) 0.081(5) -0.031(5) 0.027(5) -0.113(8)
N60 0.065(4) 0.056(4) 0.097(4) -0.045(3) -0.039(3) 0.008(3)
C60 0.037(3) 0.054(4) 0.069(4) -0.033(3) -0.016(3) -0.006(3)
C61 0.050(4) 0.047(4) 0.070(4) -0.021(3) -0.008(3) -0.016(3)
O50 0.098(8) 0.130(9) 0.050(6) -0.015(5) 0.003(5) -0.092(7)
O51 0.092(9) 0.066(7) 0.061(9) -0.003(6) 0.001(6) -0.037(6)

loop_
_atom_type_symbol
_atom_type_description
_atom_type_scat_dispersion_real
_atom_type_scat_dispersion_imag
_atom_type_scat_source
Cu Cu 0.3201 1.2651 'International Tables Vol C Tables 4.2.6.8 and 6.1.1.4'
C C 0.0033 0.0016 'International Tables Vol C Tables 4.2.6.8 and 6.1.1.4'
N N 0.0061 0.0033 'International Tables Vol C Tables 4.2.6.8 and 6.1.1.4'
H H 0.0000 0.0000 'International Tables Vol C Tables 4.2.6.8 and 6.1.1.4'
Cl Cl 0.1484 0.1585 'International Tables Vol C Tables 4.2.6.8 and 6.1.1.4'
O O 0.0106 0.0060 'International Tables Vol C Tables 4.2.6.8 and 6.1.1.4'

loop_
_geom_angle_atom_site_label_1
_geom_angle_atom_site_label_2
_geom_angle_atom_site_label_3
_geom_angle
_geom_angle_site_symmetry_1
_geom_angle_site_symmetry_3
N3 Cu1 N23 87.99(14) 2_556 .
N3 Cu1 N43 92.88(14) 2_556 .
N23 Cu1 N43 169.99(14) . .
N3 Cu1 N1 178.74(14) 2_556 .
N23 Cu1 N1 91.16(13) . .
N43 Cu1 N1 87.79(13) . .
N3 Cu1 N2 102.81(12) 2_556 .
N23 Cu1 N2 89.58(12) . .
N43 Cu1 N2 99.94(13) . .
N1 Cu1 N2 78.11(13) . .
C1 N1 C5 119.6(4) . .
C1 N1 Cu1 122.5(3) . .
C5 N1 Cu1 117.5(3) . .
C6 N2 N3 108.7(3) . .
C6 N2 Cu1 104.1(3) . .
N3 N2 Cu1 137.9(2) . .
C7 N3 N2 107.3(3) . .
C7 N3 Cu1 136.5(3) . 2_556
N2 N3 Cu1 114.9(2) . 2_556
C6 N4 C7 105.3(3) . .
C6 N4 C11 132.4(4) . .
C7 N4 C11 122.2(3) . .
N1 C1 C2 119.7(4) . .
N1 C1 C12 117.4(4) . .
C2 C1 C12 122.9(4) . .
C3 C2 C1 120.5(4) . .
C2 C3 C4 120.1(4) . .
C3 C4 C5 117.5(4) . .
N1 C5 C4 122.6(4) . .
N1 C5 C6 113.6(4) . .
C4 C5 C6 123.8(4) . .
N2 C6 N4 109.6(3) . .
N2 C6 C5 122.0(4) . .
N4 C6 C5 128.2(4) . .
N3 C7 N4 109.0(3) . .
N3 C7 C8 131.6(4) . .
N4 C7 C8 119.4(4) . .
C9 C8 C7 117.9(4) . .
C8 C9 C10 121.5(4) . .
C11 C10 C9 120.5(4) . .
C10 C11 N4 118.1(4) . .
C25 N21 C21 117.5(4) . .
C26 N22 N23 107.8(3) . .
C27 N23 N22 108.0(3) . .
C27 N23 Cu1 132.5(3) . .
N22 N23 Cu1 117.5(2) . .
C26 N24 C27 105.3(3) . .
C26 N24 C31 133.0(4) . .
C27 N24 C31 121.7(4) . .
N21 C21 C22 122.0(4) . .
N21 C21 C32 116.1(5) . .
C22 C21 C32 122.0(4) . .
C21 C22 C23 119.7(4) . .
C24 C23 C22 119.2(5) . .
C23 C24 C25 117.8(4) . .
N21 C25 C24 123.8(4) . .
N21 C25 C26 116.4(4) . .
C24 C25 C26 119.7(4) . .
N22 C26 N24 110.2(4) . .
N22 C26 C25 122.6(4) . .
N24 C26 C25 127.1(4) . .
N23 C27 N24 108.6(3) . .
N23 C27 C28 131.5(4) . .
N24 C27 C28 119.8(4) . .
C29 C28 C27 118.4(4) . .
C28 C29 C30 120.9(5) . .
C31 C30 C29 121.1(4) . .
C30 C31 N24 118.1(4) . .
C45 N41 C41 117.9(4) . .
C46 N42 N43 108.6(3) . .
C47 N43 N42 108.3(3) . .
C47 N43 Cu1 134.8(3) . .
N42 N43 Cu1 116.7(2) . .
C46 N44 C47 105.9(3) . .
C46 N44 C51 132.5(4) . .
C47 N44 C51 121.6(4) . .
N41 C41 C42 121.9(4) . .
N41 C41 C52 116.6(4) . .
C42 C41 C52 121.6(4) . .
C41 C42 C43 120.3(5) . .
C42 C43 C44 118.5(5) . .
C45 C44 C43 118.2(4) . .
N41 C45 C44 123.4(4) . .
N41 C45 C46 116.9(4) . .
C44 C45 C46 119.6(4) . .
N42 C46 N44 109.4(4) . .
N42 C46 C45 124.1(4) . .
N44 C46 C45 126.4(4) . .
N43 C47 N44 107.7(4) . .
N43 C47 C48 132.5(4) . .
N44 C47 C48 119.8(4) . .
C49 C48 C47 118.4(4) . .
C48 C49 C50 120.9(4) . .
C51 C50 C49 121.3(4) . .
C50 C51 N44 118.1(4) . .
O13 Cl10 O11 109.1(3) . .
O13 Cl10 O12 108.4(3) . .
O11 Cl10 O12 109.4(4) . .
O13 Cl10 O14 111.4(3) . .
O11 Cl10 O14 110.8(3) . .
O12 Cl10 O14 107.6(3) . .
O14 Cl15 O15 127.0(12) . .
O14 Cl15 O16 90(3) . .
O15 Cl15 O16 97(3) . .
O14 Cl15 O13 112.5(8) . .
O15 Cl15 O13 117.9(9) . .
O16 Cl15 O13 100(3) . .
O22 Cl20 O27 117.5(13) . .
O22 Cl20 O24 140.6(15) . .
O27 Cl20 O24 52.6(8) . .
O27 Cl20 O26 110.1(5) . .
O24 Cl20 O26 152.7(8) . .
O22 Cl20 O21 116.4(13) . .
O27 Cl20 O21 113.8(3) . .
O24 Cl20 O21 100.2(7) . .
O26 Cl20 O21 106.7(3) . .
O22 Cl20 O25 84.7(13) . .
O27 Cl20 O25 112.8(4) . .
O24 Cl20 O25 70.1(8) . .
O26 Cl20 O25 105.3(4) . .
O21 Cl20 O25 107.7(3) . .
O22 Cl20 O23 100.4(15) . .
O24 Cl20 O23 92.8(12) . .
O26 Cl20 O23 82.4(10) . .
O21 Cl20 O23 90.6(8) . .
O25 Cl20 O23 156.6(9) . .
N60 C60 C61 178.6(7) . .

loop_
_geom_bond_atom_site_label_1
_geom_bond_atom_site_label_2
_geom_bond_distance
_geom_bond_site_symmetry_2
Cu1 N3 2.000(3) 2_556
Cu1 N23 2.013(3) .
Cu1 N43 2.028(3) .
Cu1 N1 2.028(3) .
Cu1 N2 2.316(3) .
N1 C1 1.346(5) .
N1 C5 1.352(5) .
N2 C6 1.309(5) .
N2 N3 1.371(4) .
N3 C7 1.337(5) .
N3 Cu1 2.000(3) 2_556
N4 C6 1.375(5) .
N4 C7 1.376(5) .
N4 C11 1.386(5) .
C1 C2 1.388(6) .
C1 C12 1.487(6) .
C2 C3 1.369(6) .
C3 C4 1.377(6) .
C4 C5 1.385(6) .
C5 C6 1.461(6) .
C7 C8 1.414(6) .
C8 C9 1.353(6) .
C9 C10 1.419(7) .
C10 C11 1.352(6) .
N21 C25 1.341(5) .
N21 C21 1.353(6) .
N22 C26 1.309(5) .
N22 N23 1.379(5) .
N23 C27 1.336(5) .
N24 C26 1.379(5) .
N24 C27 1.381(5) .
N24 C31 1.393(5) .
C21 C22 1.381(7) .
C21 C32 1.489(7) .
C22 C23 1.382(7) .
C23 C24 1.381(6) .
C24 C25 1.390(6) .
C25 C26 1.473(6) .
C27 C28 1.402(6) .
C28 C29 1.357(6) .
C29 C30 1.421(7) .
C30 C31 1.342(7) .
N41 C45 1.344(5) .
N41 C41 1.344(6) .
N42 C46 1.311(5) .
N42 N43 1.369(5) .
N43 C47 1.345(5) .
N44 C46 1.383(5) .
N44 C47 1.388(5) .
N44 C51 1.391(5) .
C41 C42 1.371(7) .
C41 C52 1.498(6) .
C42 C43 1.382(7) .
C43 C44 1.385(7) .
C44 C45 1.382(6) .
C45 C46 1.468(6) .
C47 C48 1.399(6) .
C48 C49 1.363(6) .
C49 C50 1.412(6) .
C50 C51 1.350(6) .
O13 Cl10 1.400(4) .
O13 Cl15 1.496(10) .
O14 Cl15 1.336(8) .
O14 Cl10 1.451(4) .
Cl10 O11 1.446(5) .
Cl10 O12 1.450(5) .
Cl15 O15 1.410(14) .
Cl15 O16 1.433(18) .
Cl20 O22 1.29(3) .
Cl20 O27 1.383(6) .
Cl20 O24 1.409(17) .
Cl20 O26 1.441(7) .
Cl20 O21 1.449(4) .
Cl20 O25 1.449(5) .
Cl20 O23 1.63(2) .
N60 C60 1.139(7) .
C60 C61 1.457(8) .
O50 O50 1.452(17) 2_447

loop_
_geom_torsion_atom_site_label_1
_geom_torsion_atom_site_label_2
_geom_torsion_atom_site_label_3
_geom_torsion_atom_site_label_4
_geom_torsion
_geom_torsion_site_symmetry_1
_geom_torsion_site_symmetry_4
N23 Cu1 N1 C1 -99.0(3) . .
N43 Cu1 N1 C1 71.1(3) . .
N2 Cu1 N1 C1 171.7(3) . .
N23 Cu1 N1 C5 88.4(3) . .
N43 Cu1 N1 C5 -101.6(3) . .
N2 Cu1 N1 C5 -0.9(3) . .
N3 Cu1 N2 C6 -166.6(2) 2_556 .
N23 Cu1 N2 C6 -78.8(3) . .
N43 Cu1 N2 C6 98.1(3) . .
N1 Cu1 N2 C6 12.5(2) . .
N3 Cu1 N2 N3 -26.2(4) 2_556 .
N23 Cu1 N2 N3 61.6(4) . .
N43 Cu1 N2 N3 -121.5(4) . .
N1 Cu1 N2 N3 152.9(4) . .
C6 N2 N3 C7 -1.6(4) . .
Cu1 N2 N3 C7 -140.9(3) . .
C6 N2 N3 Cu1 167.6(3) . 2_556
Cu1 N2 N3 Cu1 28.4(5) . 2_556
C5 N1 C1 C2 1.4(6) . .
Cu1 N1 C1 C2 -171.1(3) . .
C5 N1 C1 C12 -176.3(4) . .
Cu1 N1 C1 C12 11.2(5) . .
N1 C1 C2 C3 1.5(6) . .
C12 C1 C2 C3 179.1(4) . .
C1 C2 C3 C4 -2.3(6) . .
C2 C3 C4 C5 0.3(6) . .
C1 N1 C5 C4 -3.5(6) . .
Cu1 N1 C5 C4 169.3(3) . .
C1 N1 C5 C6 176.9(3) . .
Cu1 N1 C5 C6 -10.2(4) . .
C3 C4 C5 N1 2.7(6) . .
C3 C4 C5 C6 -177.8(4) . .
N3 N2 C6 N4 -0.1(4) . .
Cu1 N2 C6 N4 153.1(3) . .
N3 N2 C6 C5 -176.5(3) . .
Cu1 N2 C6 C5 -23.3(4) . .
C7 N4 C6 N2 1.7(4) . .
C11 N4 C6 N2 -174.3(4) . .
C7 N4 C6 C5 177.8(4) . .
C11 N4 C6 C5 1.8(7) . .
N1 C5 C6 N2 24.8(5) . .
C4 C5 C6 N2 -154.7(4) . .
N1 C5 C6 N4 -150.9(4) . .
C4 C5 C6 N4 29.6(6) . .
N2 N3 C7 N4 2.7(4) . .
Cu1 N3 C7 N4 -163.1(3) 2_556 .
N2 N3 C7 C8 -175.8(4) . .
Cu1 N3 C7 C8 18.5(7) 2_556 .
C6 N4 C7 N3 -2.7(4) . .
C11 N4 C7 N3 173.8(3) . .
C6 N4 C7 C8 176.0(4) . .
C11 N4 C7 C8 -7.5(6) . .
N3 C7 C8 C9 -175.8(4) . .
N4 C7 C8 C9 5.8(6) . .
C7 C8 C9 C10 -0.2(6) . .
C8 C9 C10 C11 -4.2(7) . .
C9 C10 C11 N4 2.7(6) . .
C6 N4 C11 C10 178.6(4) . .
C7 N4 C11 C10 3.1(6) . .
C26 N22 N23 C27 0.1(5) . .
C26 N22 N23 Cu1 -166.2(3) . .
N3 Cu1 N23 C27 -43.8(4) 2_556 .
N43 Cu1 N23 C27 51.4(10) . .
N1 Cu1 N23 C27 135.3(4) . .
N2 Cu1 N23 C27 -146.6(4) . .
N3 Cu1 N23 N22 118.5(3) 2_556 .
N43 Cu1 N23 N22 -146.3(7) . .
N1 Cu1 N23 N22 -62.4(3) . .
N2 Cu1 N23 N22 15.7(3) . .
C25 N21 C21 C22 -0.3(6) . .
C25 N21 C21 C32 -179.6(4) . .
N21 C21 C22 C23 1.0(7) . .
C32 C21 C22 C23 -179.7(5) . .
C21 C22 C23 C24 -1.0(7) . .
C22 C23 C24 C25 0.3(7) . .
C21 N21 C25 C24 -0.5(6) . .
C21 N21 C25 C26 178.6(4) . .
C23 C24 C25 N21 0.5(7) . .
C23 C24 C25 C26 -178.6(4) . .
N23 N22 C26 N24 -0.6(5) . .
N23 N22 C26 C25 178.2(4) . .
C27 N24 C26 N22 0.8(5) . .
C31 N24 C26 N22 179.8(4) . .
C27 N24 C26 C25 -177.9(4) . .
C31 N24 C26 C25 1.1(7) . .
N21 C25 C26 N22 -175.6(4) . .
C24 C25 C26 N22 3.5(6) . .
N21 C25 C26 N24 3.0(6) . .
C24 C25 C26 N24 -177.9(4) . .
N22 N23 C27 N24 0.3(5) . .
Cu1 N23 C27 N24 163.8(3) . .
N22 N23 C27 C28 179.2(5) . .
Cu1 N23 C27 C28 -17.3(7) . .
C26 N24 C27 N23 -0.7(5) . .
C31 N24 C27 N23 -179.8(4) . .
C26 N24 C27 C28 -179.6(4) . .
C31 N24 C27 C28 1.2(6) . .
N23 C27 C28 C29 -179.8(5) . .
N24 C27 C28 C29 -1.1(7) . .
C27 C28 C29 C30 0.9(8) . .
C28 C29 C30 C31 -0.7(8) . .
C29 C30 C31 N24 0.8(7) . .
C26 N24 C31 C30 -179.9(5) . .
C27 N24 C31 C30 -1.0(6) . .
C46 N42 N43 C47 0.6(5) . .
C46 N42 N43 Cu1 177.4(3) . .
N3 Cu1 N43 C47 -122.5(4) 2_556 .
N23 Cu1 N43 C47 142.8(7) . .
N1 Cu1 N43 C47 58.6(4) . .
N2 Cu1 N43 C47 -18.9(4) . .
N3 Cu1 N43 N42 61.8(3) 2_556 .
N23 Cu1 N43 N42 -33.0(10) . .
N1 Cu1 N43 N42 -117.1(3) . .
N2 Cu1 N43 N42 165.3(3) . .
C45 N41 C41 C42 -0.5(7) . .
C45 N41 C41 C52 -179.4(4) . .
N41 C41 C42 C43 0.5(8) . .
C52 C41 C42 C43 179.4(5) . .
C41 C42 C43 C44 -0.4(8) . .
C42 C43 C44 C45 0.3(8) . .
C41 N41 C45 C44 0.3(7) . .
C41 N41 C45 C46 177.6(4) . .
C43 C44 C45 N41 -0.2(8) . .
C43 C44 C45 C46 -177.4(4) . .
N43 N42 C46 N44 -0.4(5) . .
N43 N42 C46 C45 176.8(4) . .
C47 N44 C46 N42 0.1(5) . .
C51 N44 C46 N42 -178.9(4) . .
C47 N44 C46 C45 -177.1(4) . .
C51 N44 C46 C45 3.9(7) . .
N41 C45 C46 N42 -174.7(4) . .
C44 C45 C46 N42 2.6(7) . .
N41 C45 C46 N44 2.0(7) . .
C44 C45 C46 N44 179.4(4) . .
N42 N43 C47 N44 -0.6(4) . .
Cu1 N43 C47 N44 -176.5(3) . .
N42 N43 C47 C48 179.6(5) . .
Cu1 N43 C47 C48 3.6(8) . .
C46 N44 C47 N43 0.3(4) . .
C51 N44 C47 N43 179.4(4) . .
C46 N44 C47 C48 -179.8(4) . .
C51 N44 C47 C48 -0.7(6) . .
N43 C47 C48 C49 -179.7(5) . .
N44 C47 C48 C49 0.5(6) . .
C47 C48 C49 C50 -0.3(7) . .
C48 C49 C50 C51 0.3(7) . .
C49 C50 C51 N44 -0.4(7) . .
C46 N44 C51 C50 179.5(4) . .
C47 N44 C51 C50 0.6(6) . .
Cl15 O13 Cl10 O11 -179.1(10) . .
Cl15 O13 Cl10 O12 -60.0(9) . .
Cl15 O13 Cl10 O14 58.3(8) . .
Cl15 O14 Cl10 O13 -67.2(9) . .
Cl15 O14 Cl10 O11 171.1(10) . .
Cl15 O14 Cl10 O12 51.5(10) . .
Cl10 O14 Cl15 O15 -138(3) . .
Cl10 O14 Cl15 O16 -40(3) . .
Cl10 O14 Cl15 O13 60.5(11) . .
Cl10 O13 Cl15 O14 -68.7(11) . .
Cl10 O13 Cl15 O15 128(2) . .
Cl10 O13 Cl15 O16 25(3) . .
